data_4022740
loop_
_publ_author_name
'Yoshio Nakai'
'Masatoshi Kawahata'
'Kentaro Yamaguchi'
'Kei Takeda'

_publ_section_title
;
 Stereocontrolled Construction of Seven-Membered Carbocycles
 Using a Combination of Brook Rearrangement-Mediated [3 + 4] Annulation
 and Epoxysilane Rearrangement
;
_journal_name_full 'Journal of Organic Chemistry'
_journal_page_first 1379
_journal_page_last 1387
_journal_paper_doi 10.1021/jo062282c
_journal_volume 72
_journal_year 2007
_chemical_absolute_configuration ad
_chemical_formula_moiety 'C19 H27 Br O6'
_chemical_formula_sum 'C19 H27 Br O6'
_chemical_formula_weight 431.32
_chemical_name_systematic
; 
 ? 
;
_space_group_IT_number 4
_symmetry_cell_setting monoclinic
_symmetry_space_group_name_Hall 'P 2yb'
_symmetry_space_group_name_H-M 'P 1 21 1'
_atom_sites_solution_hydrogens geom
_atom_sites_solution_primary direct
_atom_sites_solution_secondary difmap
_audit_creation_method SHELXL-97
_cell_angle_alpha 90.00
_cell_angle_beta 90.048(6)
_cell_angle_gamma 90.00
_cell_formula_units_Z 4
_cell_length_a 7.191(2)
_cell_length_b 32.813(10)
_cell_length_c 8.726(3)
_cell_measurement_reflns_used 1116
_cell_measurement_temperature 298(2)
_cell_measurement_theta_max 25.10
_cell_measurement_theta_min 2.41
_cell_volume 2059.0(11)
_computing_cell_refinement 'Bruker SMART'
_computing_data_collection 'Bruker SMART'
_computing_data_reduction 'Bruker SAINT'
_computing_molecular_graphics 'ORTEP-3 (Farrugia, 1997)'
_computing_publication_material 'SHELXL-97 (Sheldrick, 1997)'
_computing_structure_refinement 'SHELXL-97 (Sheldrick, 1997)'
_computing_structure_solution 'SHELXS-97 (Sheldrick, 1990)'
_diffrn_ambient_temperature 298(2)
_diffrn_measured_fraction_theta_full 0.969
_diffrn_measured_fraction_theta_max 0.969
_diffrn_measurement_device_type 'CCD area detector'
_diffrn_measurement_method 'phi and omega scans'
_diffrn_radiation_monochromator graphite
_diffrn_radiation_source 'fine-focus sealed tube'
_diffrn_radiation_type MoK\a
_diffrn_radiation_wavelength 0.71073
_diffrn_reflns_av_R_equivalents 0.0000
_diffrn_reflns_av_sigmaI/netI 0.2096
_diffrn_reflns_limit_h_max 9
_diffrn_reflns_limit_h_min -9
_diffrn_reflns_limit_k_max 42
_diffrn_reflns_limit_k_min -42
_diffrn_reflns_limit_l_max 11
_diffrn_reflns_limit_l_min -11
_diffrn_reflns_number 7107
_diffrn_reflns_theta_full 27.72
_diffrn_reflns_theta_max 27.72
_diffrn_reflns_theta_min 1.24
_exptl_absorpt_coefficient_mu 2.026
_exptl_absorpt_correction_T_max 0.7509
_exptl_absorpt_correction_T_min 0.4979
_exptl_absorpt_correction_type empirical
_exptl_absorpt_process_details 'SADABS Sheldrick 1996'
_exptl_crystal_colour colourless
_exptl_crystal_density_diffrn 1.391
_exptl_crystal_density_method 'not measured'
_exptl_crystal_description needle
_exptl_crystal_F_000 896
_exptl_crystal_size_max 0.40
_exptl_crystal_size_mid 0.20
_exptl_crystal_size_min 0.15
_refine_diff_density_max 0.366
_refine_diff_density_min -0.358
_refine_diff_density_rms 0.070
_refine_ls_abs_structure_details 'Flack H D (1983), Acta Cryst. A39, 876-881'
_refine_ls_abs_structure_Flack 0.043(18)
_refine_ls_extinction_method none
_refine_ls_goodness_of_fit_ref 0.793
_refine_ls_hydrogen_treatment constr
_refine_ls_matrix_type full
_refine_ls_number_parameters 470
_refine_ls_number_reflns 7107
_refine_ls_number_restraints 1
_refine_ls_restrained_S_all 0.793
_refine_ls_R_factor_all 0.2017
_refine_ls_R_factor_gt 0.0521
_refine_ls_shift/su_max 0.043
_refine_ls_shift/su_mean 0.056
_refine_ls_structure_factor_coef Fsqd
_refine_ls_weighting_details 'calc w=1/[\s^2^(Fo^2^)+(0.0763P)^2^+0.0000P] where P=(Fo^2^+2Fc^2^)/3'
_refine_ls_weighting_scheme calc
_refine_ls_wR_factor_gt 0.1174
_refine_ls_wR_factor_ref 0.1620
_reflns_number_gt 2367
_reflns_number_total 7107
_reflns_threshold_expression >2sigma(I)
_cod_data_source_file jo062282csi20061105_110620.cif
_cod_data_source_block YN-VIII-1476B
_cod_depositor_comments
;
The following automatic conversions were performed:
'_symmetry_cell_setting' value 'Monoclinic' changed to 'monoclinic'
according to '/home/saulius/struct/CIF-dictionaries/cif_core.dic'
dictionary named 'cif_core.dic' version 2.4.1 from 2010-06-29.

Automatic conversion script
Id: cif_fix_enum 1527 2010-12-29 10:47:43Z saulius 
;
_cod_original_sg_symbol_H-M 'P 21'
_cod_database_code 4022740

loop_
_symmetry_equiv_pos_as_xyz
'x, y, z'
'-x, y+1/2, -z'

loop_
_atom_site_label
_atom_site_type_symbol
_atom_site_fract_x
_atom_site_fract_y
_atom_site_fract_z
_atom_site_U_iso_or_equiv
_atom_site_adp_type
_atom_site_occupancy
_atom_site_symmetry_multiplicity
_atom_site_calc_flag
_atom_site_refinement_flags
Br2 Br 0.8944(4) 0.16152(6) 0.5543(3) 0.0979(8) Uani 1 1 d .
Br1 Br 0.6148(4) 0.09373(6) 0.3032(3) 0.1005(8) Uani 1 1 d .
O3 O -0.1097(18) -0.0196(3) 0.0579(12) 0.063(2) Uani 1 1 d .
C10 C -0.432(3) 0.0995(7) -0.233(2) 0.092(9) Uani 1 1 d .
H10A H -0.4130 0.1058 -0.3392 0.110 Uiso 1 1 calc R
H10B H -0.3143 0.0928 -0.1867 0.110 Uiso 1 1 calc R
H10C H -0.4842 0.1227 -0.1818 0.110 Uiso 1 1 calc R
O1 O -0.6313(15) -0.0761(3) -0.1103(9) 0.050(2) Uani 1 1 d .
C30 C 1.950(3) 0.1577(5) 0.031(3) 0.122(10) Uani 1 1 d .
H30A H 1.9363 0.1514 -0.0754 0.146 Uiso 1 1 calc R
H30B H 1.8306 0.1641 0.0742 0.146 Uiso 1 1 calc R
H30C H 2.0018 0.1346 0.0840 0.146 Uiso 1 1 calc R
O5 O 2.1333(16) 0.3315(3) 0.1398(9) 0.051(2) Uani 1 1 d .
O7 O 1.6075(18) 0.2757(2) 0.3120(11) 0.055(2) Uani 1 1 d .
C12 C -0.241(3) -0.0483(5) -0.007(2) 0.047(5) Uani 1 1 d .
H12A H -0.2989 -0.0642 0.0735 0.056 Uiso 1 1 calc R
H12B H -0.1778 -0.0667 -0.0765 0.056 Uiso 1 1 calc R
O6 O 1.753(2) 0.3078(4) -0.3013(14) 0.066(5) Uani 1 1 d .
C27 C 1.8785(19) 0.2811(5) 0.1561(15) 0.042(4) Uani 1 1 d .
H27 H 1.9508 0.2671 0.2353 0.050 Uiso 1 1 calc R
C5 C -0.311(2) 0.0064(5) -0.2080(15) 0.042(4) Uani 1 1 d .
H5 H -0.2470 0.0291 -0.1577 0.051 Uiso 1 1 calc R
C9 C -0.574(3) 0.0603(5) -0.218(2) 0.058(6) Uani 1 1 d .
H9 H -0.5865 0.0551 -0.1074 0.070 Uiso 1 1 calc R
C19 C 0.123(2) 0.0364(5) 0.1885(19) 0.062(4) Uani 1 1 d .
H19 H 0.0027 0.0443 0.1626 0.074 Uiso 1 1 calc R
C28 C 2.077(2) 0.1935(5) 0.049(2) 0.050(5) Uani 1 1 d .
H28 H 2.0967 0.1987 0.1587 0.059 Uiso 1 1 calc R
C24 C 1.813(2) 0.2473(5) 0.0410(15) 0.042(4) Uani 1 1 d .
H24 H 1.7513 0.2249 0.0945 0.050 Uiso 1 1 calc R
C15 C 0.337(3) -0.0147(6) 0.251(2) 0.049(5) Uani 1 1 d .
H15 H 0.3643 -0.0421 0.2652 0.059 Uiso 1 1 calc R
C4 C -0.1873(19) -0.0132(5) -0.3312(17) 0.053(4) Uani 1 1 d .
H4A H -0.1531 0.0075 -0.4054 0.064 Uiso 1 1 calc R
H4B H -0.0738 -0.0229 -0.2832 0.064 Uiso 1 1 calc R
C36 C 1.077(2) 0.1996(8) 0.520(2) 0.067(7) Uani 1 1 d .
C14 C 0.164(2) -0.0039(5) 0.1953(17) 0.054(4) Uani 1 1 d .
C22 C 1.773(2) 0.3015(6) -0.165(2) 0.053(5) Uani 1 1 d .
C6 C -0.501(2) 0.0211(4) -0.286(2) 0.044(4) Uani 1 1 d .
H6 H -0.4796 0.0253 -0.3961 0.053 Uiso 1 1 calc R
C26 C 2.135(3) 0.2719(5) -0.013(2) 0.057(5) Uani 1 1 d .
H26A H 2.2410 0.2654 0.0507 0.068 Uiso 1 1 calc R
H26B H 2.1789 0.2804 -0.1133 0.068 Uiso 1 1 calc R
C8 C -0.384(2) -0.0239(4) -0.0913(14) 0.043(4) Uani 1 1 d .
H8 H -0.4617 -0.0095 -0.0169 0.052 Uiso 1 1 calc R
O2 O -0.245(2) -0.0542(5) -0.5472(16) 0.085(5) Uani 1 1 d .
C1 C -0.509(2) -0.0512(5) -0.1928(14) 0.040(4) Uani 1 1 d .
C34 C 1.380(2) 0.2166(4) 0.4293(17) 0.059(4) Uani 1 1 d .
H34 H 1.4946 0.2085 0.3911 0.070 Uiso 1 1 calc R
C16 C 0.461(3) 0.0125(5) 0.2850(19) 0.060(5) Uani 1 1 d .
H16 H 0.5717 0.0028 0.3261 0.072 Uiso 1 1 calc R
C31 C 1.736(3) 0.3052(5) 0.238(2) 0.048(5) Uani 1 1 d .
H31A H 1.7943 0.3223 0.3150 0.058 Uiso 1 1 calc R
H31B H 1.6688 0.3224 0.1670 0.058 Uiso 1 1 calc R
C20 C 2.019(2) 0.3042(4) 0.0585(14) 0.037(4) Uani 1 1 d .
C33 C 1.346(2) 0.2583(4) 0.4482(16) 0.049(4) Uani 1 1 d .
C32 C 1.473(2) 0.2901(6) 0.4001(17) 0.051(4) Uani 1 1 d .
O8 O 1.4610(14) 0.3268(4) 0.4245(12) 0.057(3) Uani 1 1 d .
C7 C -0.626(3) -0.0147(5) -0.265(2) 0.046(5) Uani 1 1 d .
H7A H -0.6772 -0.0230 -0.3635 0.055 Uiso 1 1 calc R
H7B H -0.7284 -0.0076 -0.1982 0.055 Uiso 1 1 calc R
C11 C -0.764(3) 0.0701(8) -0.272(3) 0.109(9) Uani 1 1 d .
H11A H -0.7588 0.0780 -0.3779 0.131 Uiso 1 1 calc R
H11B H -0.8135 0.0922 -0.2124 0.131 Uiso 1 1 calc R
H11C H -0.8420 0.0466 -0.2612 0.131 Uiso 1 1 calc R
C13 C 0.035(2) -0.0369(6) 0.1495(15) 0.048(4) Uani 1 1 d .
C38 C 1.171(3) 0.2702(7) 0.504(2) 0.062(6) Uani 1 1 d .
H38 H 1.1462 0.2978 0.5187 0.074 Uiso 1 1 calc R
C25 C 1.999(2) 0.2335(5) -0.0285(18) 0.041(4) Uani 1 1 d .
H25 H 1.9797 0.2279 -0.1377 0.050 Uiso 1 1 calc R
C23 C 1.684(2) 0.2670(4) -0.0774(17) 0.047(4) Uani 1 1 d .
H23A H 1.5746 0.2772 -0.0254 0.057 Uiso 1 1 calc R
H23B H 1.6439 0.2463 -0.1495 0.057 Uiso 1 1 calc R
C37 C 1.037(3) 0.2419(8) 0.5364(19) 0.069(7) Uani 1 1 d .
H37 H 0.9196 0.2502 0.5688 0.082 Uiso 1 1 calc R
C35 C 1.248(3) 0.1867(6) 0.466(2) 0.058(5) Uani 1 1 d .
H35 H 1.2744 0.1592 0.4534 0.069 Uiso 1 1 calc R
C2 C -0.414(2) -0.0741(4) -0.3155(17) 0.053(4) Uani 1 1 d .
H2A H -0.5074 -0.0860 -0.3821 0.064 Uiso 1 1 calc R
H2B H -0.3449 -0.0963 -0.2692 0.064 Uiso 1 1 calc R
C17 C 0.446(3) 0.0536(5) 0.267(2) 0.063(5) Uani 1 1 d .
C3 C -0.278(2) -0.0486(4) -0.415(2) 0.047(5) Uani 1 1 d .
C18 C 0.254(3) 0.0657(6) 0.219(3) 0.087(7) Uani 1 1 d .
H18 H 0.2232 0.0931 0.2100 0.105 Uiso 1 1 calc R
C21 C 1.9072(18) 0.3282(4) -0.0693(15) 0.044(4) Uani 1 1 d .
H21A H 1.8359 0.3497 -0.0205 0.053 Uiso 1 1 calc R
H21B H 1.9955 0.3411 -0.1381 0.053 Uiso 1 1 calc R
C29 C 2.259(3) 0.1823(6) -0.023(3) 0.083(7) Uani 1 1 d .
H29A H 2.2408 0.1770 -0.1298 0.100 Uiso 1 1 calc R
H29B H 2.3073 0.1582 0.0260 0.100 Uiso 1 1 calc R
H29C H 2.3456 0.2043 -0.0101 0.100 Uiso 1 1 calc R
O4 O 0.0417(16) -0.0718(4) 0.1782(13) 0.067(3) Uani 1 1 d .
O11 O -0.335(2) -0.1314(4) -0.6889(12) 0.089(4) Uani 1 1 d .
O12 O 2.4470(13) 0.3594(3) -0.0111(12) 0.058(3) Uani 1 1 d .
O9 O -0.9470(13) -0.1031(3) -0.2582(11) 0.053(3) Uani 1 1 d .
O10 O 0.160(2) -0.1149(4) 0.4429(12) 0.104(5) Uani 1 1 d .

loop_
_atom_site_aniso_label
_atom_site_aniso_U_11
_atom_site_aniso_U_22
_atom_site_aniso_U_33
_atom_site_aniso_U_23
_atom_site_aniso_U_13
_atom_site_aniso_U_12
Br2 0.0867(15) 0.0988(18) 0.1082(16) 0.0141(15) 0.0001(13) -0.040(2)
Br1 0.0923(16) 0.1095(18) 0.0996(15) -0.0098(15) -0.0107(13) -0.043(2)
O3 0.058(6) 0.063(6) 0.068(6) -0.012(7) -0.022(7) 0.000(7)
C10 0.10(2) 0.065(15) 0.112(17) -0.015(14) 0.033(14) 0.017(15)
O1 0.036(5) 0.064(6) 0.049(5) 0.018(5) 0.008(5) -0.002(6)
C30 0.068(13) 0.021(9) 0.28(3) 0.011(13) 0.041(15) 0.001(9)
O5 0.048(6) 0.057(6) 0.047(5) -0.002(5) -0.003(5) -0.030(6)
O7 0.061(6) 0.048(6) 0.055(6) 0.001(6) 0.015(7) -0.009(6)
C12 0.075(12) 0.044(10) 0.022(10) 0.000(9) -0.009(9) -0.012(9)
O6 0.090(11) 0.076(9) 0.033(8) 0.010(6) -0.017(7) -0.007(8)
C27 0.038(9) 0.048(10) 0.040(8) 0.010(8) 0.003(8) -0.002(8)
C5 0.033(9) 0.050(9) 0.043(9) -0.006(7) 0.006(7) 0.000(7)
C9 0.098(15) 0.018(9) 0.058(13) -0.001(8) 0.004(10) 0.011(9)
C19 0.036(8) 0.071(12) 0.078(11) -0.008(10) -0.006(10) 0.001(9)
C28 0.029(9) 0.059(11) 0.060(12) 0.018(8) -0.005(8) 0.014(8)
C24 0.052(10) 0.037(9) 0.036(10) 0.005(7) 0.006(8) -0.009(8)
C15 0.041(11) 0.066(12) 0.039(9) 0.000(11) -0.012(9) -0.004(10)
C4 0.029(8) 0.065(11) 0.067(11) 0.017(9) 0.012(8) 0.014(7)
C36 0.007(9) 0.14(2) 0.053(11) 0.022(13) 0.003(8) -0.026(11)
C14 0.048(10) 0.077(13) 0.037(8) 0.002(9) -0.015(9) -0.006(9)
C22 0.029(9) 0.075(13) 0.056(11) -0.015(11) -0.006(8) 0.008(8)
C6 0.049(9) 0.025(8) 0.058(11) 0.004(8) 0.006(9) 0.006(7)
C26 0.057(12) 0.059(11) 0.055(11) 0.000(11) -0.019(10) 0.010(10)
C8 0.053(9) 0.042(9) 0.034(7) 0.009(8) 0.005(8) -0.009(8)
O2 0.111(12) 0.094(11) 0.051(8) 0.000(7) 0.030(8) 0.034(9)
C1 0.034(7) 0.049(9) 0.038(9) -0.006(7) -0.002(7) -0.002(8)
C34 0.077(11) 0.034(9) 0.064(10) 0.006(8) 0.025(10) -0.003(9)
C16 0.060(12) 0.061(12) 0.058(12) 0.001(10) -0.004(9) -0.005(10)
C31 0.045(11) 0.051(12) 0.049(11) 0.004(11) 0.017(10) -0.015(9)
C20 0.040(8) 0.041(9) 0.031(9) -0.015(7) 0.003(7) -0.002(8)
C33 0.071(11) 0.036(10) 0.039(8) 0.009(8) -0.003(9) -0.008(8)
C32 0.049(10) 0.066(13) 0.039(10) 0.016(9) -0.003(8) -0.012(10)
O8 0.061(7) 0.052(7) 0.059(7) 0.000(7) 0.006(6) -0.011(6)
C7 0.049(10) 0.040(9) 0.049(11) 0.010(9) -0.010(10) -0.006(9)
C11 0.115(19) 0.101(18) 0.111(19) -0.039(15) -0.050(16) 0.056(14)
C13 0.047(11) 0.078(14) 0.018(8) 0.000(9) -0.003(7) 0.006(10)
C38 0.051(12) 0.092(15) 0.042(11) 0.018(13) 0.011(10) -0.010(12)
C25 0.046(9) 0.046(10) 0.032(9) 0.009(8) -0.002(8) -0.011(8)
C23 0.056(10) 0.038(9) 0.048(9) 0.005(8) 0.003(9) 0.008(8)
C37 0.062(13) 0.11(2) 0.038(12) 0.023(13) 0.000(9) -0.013(14)
C35 0.050(12) 0.050(12) 0.073(13) -0.006(11) 0.002(10) -0.025(9)
C2 0.051(9) 0.058(10) 0.051(9) 0.004(9) -0.011(9) -0.010(8)
C17 0.114(15) 0.046(10) 0.028(9) -0.024(8) 0.002(10) -0.012(9)
C3 0.045(10) 0.018(9) 0.077(14) -0.007(9) -0.012(9) 0.001(7)
C18 0.136(19) 0.044(10) 0.083(15) -0.018(10) -0.023(14) -0.020(11)
C21 0.041(8) 0.036(8) 0.055(9) 0.021(8) 0.009(8) 0.007(7)
C29 0.061(12) 0.069(12) 0.120(19) -0.009(13) -0.011(13) 0.017(9)
O4 0.073(8) 0.055(8) 0.073(8) 0.007(7) -0.017(6) -0.017(7)
O11 0.128(12) 0.086(10) 0.054(7) -0.007(7) 0.025(7) -0.028(9)
O12 0.054(7) 0.038(6) 0.080(8) -0.012(6) -0.001(6) 0.000(5)
O9 0.041(6) 0.061(7) 0.056(6) 0.006(6) 0.004(5) 0.010(5)
O10 0.167(15) 0.109(12) 0.037(7) 0.003(7) -0.006(8) 0.049(11)

loop_
_atom_type_symbol
_atom_type_description
_atom_type_scat_dispersion_real
_atom_type_scat_dispersion_imag
_atom_type_scat_source
C C 0.0033 0.0016 'International Tables Vol C Tables 4.2.6.8 and 6.1.1.4'
H H 0.0000 0.0000 'International Tables Vol C Tables 4.2.6.8 and 6.1.1.4'
O O 0.0106 0.0060 'International Tables Vol C Tables 4.2.6.8 and 6.1.1.4'
Br Br -0.2901 2.4595 'International Tables Vol C Tables 4.2.6.8 and 6.1.1.4'

loop_
_geom_angle_atom_site_label_1
_geom_angle_atom_site_label_2
_geom_angle_atom_site_label_3
_geom_angle
C13 O3 C12 115.8(12)
C9 C10 H10A 109.1
C9 C10 H10B 109.2
H10A C10 H10B 109.5
C9 C10 H10C 110.2
H10A C10 H10C 109.5
H10B C10 H10C 109.5
C28 C30 H30A 109.5
C28 C30 H30B 109.5
H30A C30 H30B 109.5
C28 C30 H30C 109.4
H30A C30 H30C 109.5
H30B C30 H30C 109.5
C32 O7 C31 118.3(12)
O3 C12 C8 107.1(13)
O3 C12 H12A 111.3
C8 C12 H12A 110.5
O3 C12 H12B 109.9
C8 C12 H12B 109.5
H12A C12 H12B 108.5
C20 C27 C31 117.7(13)
C20 C27 C24 101.0(10)
C31 C27 C24 118.8(13)
C20 C27 H27 105.8
C31 C27 H27 106.5
C24 C27 H27 105.8
C8 C5 C4 113.4(13)
C8 C5 C6 100.9(11)
C4 C5 C6 108.8(11)
C8 C5 H5 111.4
C4 C5 H5 111.1
C6 C5 H5 110.8
C6 C9 C11 112.3(17)
C6 C9 C10 114.3(15)
C11 C9 C10 112.2(17)
C6 C9 H9 105.5
C11 C9 H9 106.2
C10 C9 H9 105.5
C14 C19 C18 121.6(16)
C14 C19 H19 119.8
C18 C19 H19 118.6
C29 C28 C30 107.2(15)
C29 C28 C25 109.5(15)
C30 C28 C25 113.1(13)
C29 C28 H28 108.8
C30 C28 H28 108.7
C25 C28 H28 109.4
C23 C24 C25 112.7(12)
C23 C24 C27 108.3(12)
C25 C24 C27 101.7(12)
C23 C24 H24 111.1
C25 C24 H24 111.4
C27 C24 H24 111.3
C16 C15 C14 121.6(19)
C16 C15 H15 119.7
C14 C15 H15 118.6
C3 C4 C5 114.0(13)
C3 C4 H4A 108.9
C5 C4 H4A 108.5
C3 C4 H4B 108.8
C5 C4 H4B 108.9
H4A C4 H4B 107.7
C37 C36 C35 121(2)
C37 C36 Br2 119.9(15)
C35 C36 Br2 119(2)
C19 C14 C15 117.5(16)
C19 C14 C13 124.3(14)
C15 C14 C13 118.2(16)
O6 C22 C21 120.4(17)
O6 C22 C23 125.0(17)
C21 C22 C23 114.6(13)
C9 C6 C7 114.3(14)
C9 C6 C5 112.7(15)
C7 C6 C5 102.9(12)
C9 C6 H6 108.7
C7 C6 H6 108.7
C5 C6 H6 109.3
C20 C26 C25 104.9(15)
C20 C26 H26A 111.8
C25 C26 H26A 111.5
C20 C26 H26B 110.1
C25 C26 H26B 110.0
H26A C26 H26B 108.7
C12 C8 C1 111.9(13)
C12 C8 C5 116.2(13)
C1 C8 C5 101.3(11)
C12 C8 H8 108.6
C1 C8 H8 109.3
C5 C8 H8 109.1
O1 C1 C2 111.6(13)
O1 C1 C8 114.1(10)
C2 C1 C8 115.9(12)
O1 C1 C7 108.3(12)
C2 C1 C7 109.8(12)
C8 C1 C7 95.7(12)
C35 C34 C33 122.6(15)
C35 C34 H34 119.4
C33 C34 H34 118.0
C15 C16 C17 127.0(19)
C15 C16 H16 116.6
C17 C16 H16 116.4
O7 C31 C27 107.1(13)
O7 C31 H31A 109.1
C27 C31 H31A 109.7
O7 C31 H31B 110.9
C27 C31 H31B 111.4
H31A C31 H31B 108.7
O5 C20 C26 109.9(13)
O5 C20 C27 114.9(10)
C26 C20 C27 104.5(13)
O5 C20 C21 109.6(12)
C26 C20 C21 110.0(11)
C27 C20 C21 107.7(11)
C32 C33 C38 117.7(15)
C32 C33 C34 123.9(15)
C38 C33 C34 118.1(16)
O8 C32 O7 120.4(14)
O8 C32 C33 127.6(15)
O7 C32 C33 111.8(16)
C6 C7 C1 108.9(14)
C6 C7 H7A 110.5
C1 C7 H7A 110.5
C6 C7 H7B 109.2
C1 C7 H7B 109.3
H7A C7 H7B 108.5
C9 C11 H11A 109.8
C9 C11 H11B 110.3
H11A C11 H11B 109.5
C9 C11 H11C 108.3
H11A C11 H11C 109.5
H11B C11 H11C 109.5
O4 C13 O3 122.6(15)
O4 C13 C14 129.0(15)
O3 C13 C14 108.5(14)
C37 C38 C33 121(2)
C37 C38 H38 118.9
C33 C38 H38 120.1
C24 C25 C26 105.4(13)
C24 C25 C28 112.5(13)
C26 C25 C28 113.8(12)
C24 C25 H25 107.9
C26 C25 H25 108.4
C28 C25 H25 108.6
C24 C23 C22 113.7(13)
C24 C23 H23A 108.5
C22 C23 H23A 108.8
C24 C23 H23B 109.3
C22 C23 H23B 108.7
H23A C23 H23B 107.7
C38 C37 C36 120(2)
C38 C37 H37 120.7
C36 C37 H37 119.6
C34 C35 C36 117.7(19)
C34 C35 H35 120.1
C36 C35 H35 122.2
C1 C2 C3 115.1(13)
C1 C2 H2A 108.2
C3 C2 H2A 108.7
C1 C2 H2B 108.4
C3 C2 H2B 108.7
H2A C2 H2B 107.5
C16 C17 C18 111.4(17)
C16 C17 Br1 130.3(18)
C18 C17 Br1 118.2(14)
O2 C3 C4 119.8(17)
O2 C3 C2 125.8(16)
C4 C3 C2 114.4(14)
C19 C18 C17 120.2(17)
C19 C18 H18 120.6
C17 C18 H18 119.2
C22 C21 C20 114.4(12)
C22 C21 H21A 108.5
C20 C21 H21A 108.6
C22 C21 H21B 108.5
C20 C21 H21B 108.9
H21A C21 H21B 107.6
C28 C29 H29A 109.7
C28 C29 H29B 108.8
H29A C29 H29B 109.5
C28 C29 H29C 110.0
H29A C29 H29C 109.5
H29B C29 H29C 109.5

loop_
_geom_bond_atom_site_label_1
_geom_bond_atom_site_label_2
_geom_bond_distance
Br2 C36 1.84(2)
Br1 C17 1.817(18)
O3 C13 1.427(18)
O3 C12 1.45(2)
C10 C9 1.65(3)
C10 H10A 0.9600
C10 H10B 0.9600
C10 H10C 0.9600
O1 C1 1.398(16)
C30 C28 1.50(2)
C30 H30A 0.9600
C30 H30B 0.9600
C30 H30C 0.9600
O5 C20 1.407(15)
O7 C32 1.322(18)
O7 C31 1.486(19)
C12 C8 1.50(2)
C12 H12A 0.9700
C12 H12B 0.9700
O6 C22 1.215(19)
C27 C20 1.525(19)
C27 C31 1.48(2)
C27 C24 1.57(2)
C27 H27 0.9800
C5 C8 1.517(18)
C5 C4 1.536(18)
C5 C6 1.60(2)
C5 H5 0.9800
C9 C6 1.51(2)
C9 C11 1.48(3)
C9 H9 0.9800
C19 C14 1.35(2)
C19 C18 1.37(2)
C19 H19 0.9300
C28 C29 1.50(3)
C28 C25 1.58(2)
C28 H28 0.9800
C24 C23 1.53(2)
C24 C25 1.54(2)
C24 H24 0.9800
C15 C16 1.29(2)
C15 C14 1.38(2)
C15 H15 0.9300
C4 C3 1.52(2)
C4 H4A 0.9700
C4 H4B 0.9700
C36 C37 1.42(3)
C36 C35 1.38(3)
C14 C13 1.48(2)
C22 C21 1.55(2)
C22 C23 1.51(2)
C6 C7 1.49(2)
C6 H6 0.9800
C26 C20 1.49(2)
C26 C25 1.60(2)
C26 H26A 0.9700
C26 H26B 0.9700
C8 C1 1.549(19)
C8 H8 0.9800
O2 C3 1.192(19)
C1 C2 1.48(2)
C1 C7 1.59(2)
C34 C35 1.40(2)
C34 C33 1.399(18)
C34 H34 0.9300
C16 C17 1.36(2)
C16 H16 0.9300
C31 H31A 0.9700
C31 H31B 0.9700
C20 C21 1.584(18)
C33 C32 1.453(19)
C33 C38 1.40(2)
C32 O8 1.225(19)
C7 H7A 0.9700
C7 H7B 0.9700
C11 H11A 0.9600
C11 H11B 0.9600
C11 H11C 0.9600
C13 O4 1.174(18)
C38 C37 1.37(3)
C38 H38 0.9300
C25 H25 0.9800
C23 H23A 0.9700
C23 H23B 0.9700
C37 H37 0.9300
C35 H35 0.9300
C2 C3 1.55(2)
C2 H2A 0.9700
C2 H2B 0.9700
C17 C18 1.50(3)
C18 H18 0.9300
C21 H21A 0.9700
C21 H21B 0.9700
C29 H29A 0.9600
C29 H29B 0.9600
C29 H29C 0.9600

loop_
_geom_torsion_atom_site_label_1
_geom_torsion_atom_site_label_2
_geom_torsion_atom_site_label_3
_geom_torsion_atom_site_label_4
_geom_torsion
C13 O3 C12 C8 177.4(12)
C20 C27 C24 C23 -74.7(13)
C31 C27 C24 C23 55.6(17)
C20 C27 C24 C25 44.2(14)
C31 C27 C24 C25 174.5(14)
C8 C5 C4 C3 54.6(17)
C6 C5 C4 C3 -56.9(16)
C18 C19 C14 C15 7(3)
C18 C19 C14 C13 -173.8(17)
C16 C15 C14 C19 -5(3)
C16 C15 C14 C13 175.8(16)
C11 C9 C6 C7 -54(2)
C10 C9 C6 C7 177.1(16)
C11 C9 C6 C5 -170.6(17)
C10 C9 C6 C5 60(2)
C8 C5 C6 C9 96.1(15)
C4 C5 C6 C9 -144.4(14)
C8 C5 C6 C7 -27.4(15)
C4 C5 C6 C7 92.1(15)
O3 C12 C8 C1 168.6(12)
O3 C12 C8 C5 52.8(19)
C4 C5 C8 C12 56.6(18)
C6 C5 C8 C12 172.8(13)
C4 C5 C8 C1 -64.9(14)
C6 C5 C8 C1 51.3(14)
C12 C8 C1 O1 70.2(16)
C5 C8 C1 O1 -165.2(12)
C12 C8 C1 C2 -61.6(17)
C5 C8 C1 C2 63.0(15)
C12 C8 C1 C7 -176.8(13)
C5 C8 C1 C7 -52.3(14)
C14 C15 C16 C17 -3(3)
C32 O7 C31 C27 176.2(12)
C20 C27 C31 O7 174.8(12)
C24 C27 C31 O7 52.5(19)
C25 C26 C20 O5 153.3(12)
C25 C26 C20 C27 29.4(16)
C25 C26 C20 C21 -86.0(15)
C31 C27 C20 O5 62.1(18)
C24 C27 C20 O5 -166.8(12)
C31 C27 C20 C26 -177.4(14)
C24 C27 C20 C26 -46.3(15)
C31 C27 C20 C21 -60.3(16)
C24 C27 C20 C21 70.7(13)
C35 C34 C33 C32 -174.8(16)
C35 C34 C33 C38 -1(2)
C31 O7 C32 O8 -3(2)
C31 O7 C32 C33 172.8(13)
C38 C33 C32 O8 13(2)
C34 C33 C32 O8 -173.0(16)
C38 C33 C32 O7 -162.2(14)
C34 C33 C32 O7 12(2)
C9 C6 C7 C1 -128.0(16)
C5 C6 C7 C1 -5.5(17)
O1 C1 C7 C6 152.9(13)
C2 C1 C7 C6 -85.0(17)
C8 C1 C7 C6 35.2(16)
C12 O3 C13 O4 -4(2)
C12 O3 C13 C14 175.3(13)
C19 C14 C13 O4 -163.4(17)
C15 C14 C13 O4 15(3)
C19 C14 C13 O3 17(2)
C15 C14 C13 O3 -164.2(14)
C32 C33 C38 C37 173.3(15)
C34 C33 C38 C37 -1(2)
C23 C24 C25 C26 89.4(15)
C27 C24 C25 C26 -26.4(15)
C23 C24 C25 C28 -146.1(13)
C27 C24 C25 C28 98.2(14)
C20 C26 C25 C24 -1.2(16)
C20 C26 C25 C28 -124.9(14)
C29 C28 C25 C24 -179.2(14)
C30 C28 C25 C24 61.3(19)
C29 C28 C25 C26 -59.4(19)
C30 C28 C25 C26 -178.9(16)
C25 C24 C23 C22 -53.5(17)
C27 C24 C23 C22 58.2(16)
O6 C22 C23 C24 139.9(18)
C21 C22 C23 C24 -36.6(18)
C33 C38 C37 C36 3(3)
C35 C36 C37 C38 -3(3)
Br2 C36 C37 C38 -176.9(14)
C33 C34 C35 C36 1(3)
C37 C36 C35 C34 1(3)
Br2 C36 C35 C34 175.1(13)
O1 C1 C2 C3 178.9(11)
C8 C1 C2 C3 -48.2(17)
C7 C1 C2 C3 58.8(17)
C15 C16 C17 C18 7(3)
C15 C16 C17 Br1 -177.3(15)
C5 C4 C3 O2 146.0(15)
C5 C4 C3 C2 -33.0(17)
C1 C2 C3 O2 -148.5(17)
C1 C2 C3 C4 30.4(17)
C14 C19 C18 C17 -2(3)
C16 C17 C18 C19 -5(3)
Br1 C17 C18 C19 179.3(15)
O6 C22 C21 C20 -142.7(16)
C23 C22 C21 C20 34.0(17)
O5 C20 C21 C22 -178.9(11)
C26 C20 C21 C22 60.2(16)
C27 C20 C21 C22 -53.2(15)

loop_
_cod_related_entry_id
_cod_related_entry_database
_cod_related_entry_code
1 ChemSpider 30658574
